data_8101807
loop_
_publ_author_name
'Li, X.'

_publ_section_title
;
Crystal structure of bis(1,10-phenanthroline)bis(\m-2-methoxybenzoato-
O,O')bis(\m-2-methoxybenzoato- O,O':O')dinitrato-dineodymium
(III), Nd~2~(C~8~O~3~H~7~)~4~(NO~3~)~2~(C~12~H~8~N~2~)~2~
;
_journal_issue 3
_journal_name_full 'Zeitschrift f\"ur Kristallographie - New Crystal Structures'
_journal_page_first 407
_journal_page_last 408
_journal_volume 220
_journal_year 2005
_chemical_formula_sum 'C56 H44 N6 Nd2 O18'
_chemical_formula_weight 1377.45
_chemical_name_systematic
; 
bis(1,10-phenanthroline)bis(\m-2-methoxybenzoato-O,O')-
bis(\m-2-methoxybenzoato-O,O':O')dinitrato-dineodymium(III) 
;
_space_group_IT_number 15
_symmetry_cell_setting monoclinic
_symmetry_space_group_name_Hall '-C 2yc'
_symmetry_space_group_name_H-M 'C 1 2/c 1'
_atom_sites_solution_hydrogens geom
_atom_sites_solution_primary direct
_atom_sites_solution_secondary difmap
_audit_creation_method SHELXL-97
_cell_angle_alpha 90.00
_cell_angle_beta 109.439(2)
_cell_angle_gamma 90.00
_cell_formula_units_Z 4
_cell_length_a 23.366(3)
_cell_length_b 10.4480(12)
_cell_length_c 24.236(3)
_cell_measurement_reflns_used 5273
_cell_measurement_temperature 294(2)
_cell_measurement_theta_max 26.16
_cell_measurement_theta_min 2.96
_cell_volume 5579.4(12)
_computing_cell_refinement 'Bruker SMART'
_computing_data_collection 'Bruker SMART'
_computing_data_reduction 'Bruker SAINT'
_computing_molecular_graphics 'Bruker SHELXTL'
_computing_publication_material 'Bruker SHELXTL'
_computing_structure_refinement 'SHELXL-97 (Sheldrick, 1997)'
_computing_structure_solution 'SHELXS-97 (Sheldrick, 1990)'
_diffrn_ambient_temperature 294(2)
_diffrn_measured_fraction_theta_full 0.995
_diffrn_measured_fraction_theta_max 0.995
_diffrn_measurement_device_type 'Bruker SMART CCD'
_diffrn_measurement_method phi/omega
_diffrn_radiation_monochromator graphite
_diffrn_radiation_source 'fine-focus sealed tube'
_diffrn_radiation_type MoK\a
_diffrn_radiation_wavelength 0.71073
_diffrn_reflns_av_R_equivalents 0.0462
_diffrn_reflns_av_sigmaI/netI 0.0518
_diffrn_reflns_limit_h_max 29
_diffrn_reflns_limit_h_min -24
_diffrn_reflns_limit_k_max 13
_diffrn_reflns_limit_k_min -6
_diffrn_reflns_limit_l_max 30
_diffrn_reflns_limit_l_min -30
_diffrn_reflns_number 15464
_diffrn_reflns_theta_full 26.41
_diffrn_reflns_theta_max 26.41
_diffrn_reflns_theta_min 1.78
_exptl_absorpt_coefficient_mu 1.920
_exptl_absorpt_correction_T_max 1.000000
_exptl_absorpt_correction_T_min 0.645753
_exptl_absorpt_correction_type multi-scan
_exptl_absorpt_process_details SADABS
_exptl_crystal_colour purple
_exptl_crystal_density_diffrn 1.640
_exptl_crystal_density_meas ?
_exptl_crystal_density_method 'not measured'
_exptl_crystal_description 'square prism'
_exptl_crystal_F_000 2744
_exptl_crystal_size_max 0.18
_exptl_crystal_size_mid 0.12
_exptl_crystal_size_min 0.10
_refine_diff_density_max 0.543
_refine_diff_density_min -0.572
_refine_diff_density_rms 0.097
_refine_ls_extinction_method none
_refine_ls_goodness_of_fit_ref 1.030
_refine_ls_hydrogen_treatment constr
_refine_ls_matrix_type full
_refine_ls_number_parameters 372
_refine_ls_number_reflns 5691
_refine_ls_number_restraints 0
_refine_ls_restrained_S_all 1.030
_refine_ls_R_factor_all 0.0541
_refine_ls_R_factor_gt 0.0301
_refine_ls_shift/su_max 0.002
_refine_ls_shift/su_mean 0.000
_refine_ls_structure_factor_coef Fsqd
_refine_ls_weighting_details 'calc w=1/[\s^2^(Fo^2^)+(0.0264P)^2^+0.5435P] where P=(Fo^2^+2Fc^2^)/3'
_refine_ls_weighting_scheme calc
_refine_ls_wR_factor_gt 0.0590
_refine_ls_wR_factor_ref 0.0663
_reflns_number_gt 4242
_reflns_number_total 5691
_reflns_threshold_expression >2sigma(I)
_cod_data_source_file 1267-1567.cff
_cod_data_source_block 50518b
_cod_depositor_comments
;
The following automatic conversions were performed:

'_exptl_crystal_density_meas' value 'none' was changed to '?' - the
value is perceived as not measured.

Automatic conversion script
Id: cif_fix_values 3008 2015-01-20 13:52:24Z robertas 
;
_cod_original_cell_volume 5579.3(11)
_cod_original_sg_symbol_H-M C12/c1
_cod_database_code 8101807

loop_
_symmetry_equiv_pos_as_xyz
'x, y, z'
'-x, y, -z+1/2'
'x+1/2, y+1/2, z'
'-x+1/2, y+1/2, -z+1/2'
'-x, -y, -z'
'x, -y, z-1/2'
'-x+1/2, -y+1/2, -z'
'x+1/2, -y+1/2, z-1/2'

loop_
_atom_site_label
_atom_site_type_symbol
_atom_site_fract_x
_atom_site_fract_y
_atom_site_fract_z
_atom_site_U_iso_or_equiv
_atom_site_adp_type
_atom_site_occupancy
_atom_site_symmetry_multiplicity
_atom_site_Wyckoff_symbol
_atom_site_calc_flag
_atom_site_refinement_flags
_atom_site_disorder_assembly
_atom_site_disorder_group
Nd1 Nd 0.554187(8) 0.023439(17) 0.952021(8) 0.02631(7) Uani 1 8 f d . . .
O1 O 0.45660(11) 0.1203(2) 0.91027(10) 0.0382(6) Uani 1 8 f d . . .
O2 O 0.39024(10) 0.0738(2) 0.95542(10) 0.0371(6) Uani 1 8 f d . . .
O3 O 0.40330(17) 0.0700(4) 0.79743(13) 0.0810(10) Uani 1 8 f d . . .
O4 O 0.51993(10) 0.1236(2) 1.03944(10) 0.0342(6) Uani 1 8 f d . . .
O5 O 0.59121(11) 0.2143(2) 1.01328(11) 0.0380(6) Uani 1 8 f d . . .
O6 O 0.57291(12) 0.4695(2) 1.03201(11) 0.0398(6) Uani 1 8 f d . . .
O7 O 0.54590(14) -0.0672(3) 0.85400(11) 0.0532(8) Uani 1 8 f d . . .
O8 O 0.59157(13) -0.1931(2) 0.92556(13) 0.0500(7) Uani 1 8 f d . . .
O9 O 0.5877(2) -0.2415(3) 0.83816(17) 0.1108(15) Uani 1 8 f d . . .
N1 N 0.57519(18) -0.1701(3) 0.87175(17) 0.0571(10) Uani 1 8 f d . . .
N2 N 0.66595(13) 0.0479(3) 0.95171(13) 0.0368(7) Uani 1 8 f d . . .
N3 N 0.57790(13) 0.2159(3) 0.89101(13) 0.0369(7) Uani 1 8 f d . . .
C1 C 0.40342(16) 0.1073(3) 0.91135(16) 0.0335(8) Uani 1 8 f d . . .
C2 C 0.35110(17) 0.1403(3) 0.85769(17) 0.0418(9) Uani 1 8 f d . . .
C3 C 0.29776(17) 0.1934(4) 0.8653(2) 0.0583(12) Uani 1 8 f d . . .
H3 H 0.2951 0.2011 0.9026 0.070 Uiso 1 8 f calc R . .
C4 C 0.2506(2) 0.2330(6) 0.8174(3) 0.110(2) Uani 1 8 f d . . .
H4 H 0.2162 0.2705 0.8216 0.131 Uiso 1 8 f calc R . .
C5 C 0.2557(3) 0.2154(8) 0.7624(3) 0.122(3) Uani 1 8 f d . . .
H5 H 0.2233 0.2403 0.7298 0.147 Uiso 1 8 f calc R . .
C6 C 0.3051(3) 0.1643(7) 0.7532(3) 0.105(2) Uani 1 8 f d . . .
H6 H 0.3068 0.1551 0.7156 0.126 Uiso 1 8 f calc R . .
C7 C 0.3536(2) 0.1257(5) 0.8023(2) 0.0634(13) Uani 1 8 f d . . .
C8 C 0.4076(4) 0.0468(7) 0.7411(3) 0.130(3) Uani 1 8 f d . . .
H8A H 0.3704 0.0095 0.7162 0.195 Uiso 1 8 f calc R . .
H8B H 0.4406 -0.0109 0.7446 0.195 Uiso 1 8 f calc R . .
H8C H 0.4147 0.1261 0.7244 0.195 Uiso 1 8 f calc R . .
C9 C 0.55998(15) 0.2096(3) 1.04618(15) 0.0275(8) Uani 1 8 f d . . .
C10 C 0.57184(15) 0.3021(3) 1.09562(15) 0.0306(8) Uani 1 8 f d . . .
C11 C 0.57563(17) 0.2576(4) 1.15049(17) 0.0437(10) Uani 1 8 f d . . .
H11 H 0.5675 0.1721 1.1555 0.052 Uiso 1 8 f calc R . .
C12 C 0.5917(2) 0.3408(5) 1.19831(18) 0.0594(12) Uani 1 8 f d . . .
H12 H 0.5942 0.3114 1.2353 0.071 Uiso 1 8 f calc R . .
C13 C 0.6034(2) 0.4654(5) 1.19014(19) 0.0639(13) Uani 1 8 f d . . .
H13 H 0.6156 0.5200 1.2223 0.077 Uiso 1 8 f calc R . .
C14 C 0.5979(2) 0.5132(4) 1.1357(2) 0.0495(11) Uani 1 8 f d . . .
H14 H 0.6053 0.5994 1.1311 0.059 Uiso 1 8 f calc R . .
C15 C 0.58141(15) 0.4321(3) 1.08755(16) 0.0324(8) Uani 1 8 f d . . .
C16 C 0.5745(2) 0.6031(3) 1.02031(19) 0.0547(12) Uani 1 8 f d . . .
H16A H 0.5443 0.6466 1.0322 0.082 Uiso 1 8 f calc R . .
H16B H 0.5664 0.6159 0.9792 0.082 Uiso 1 8 f calc R . .
H16C H 0.6139 0.6366 1.0417 0.082 Uiso 1 8 f calc R . .
C17 C 0.70870(18) -0.0335(4) 0.98060(19) 0.0519(11) Uani 1 8 f d . . .
H17 H 0.6973 -0.1055 0.9970 0.062 Uiso 1 8 f calc R . .
C18 C 0.7703(2) -0.0173(4) 0.9878(2) 0.0598(12) Uani 1 8 f d . . .
H18 H 0.7987 -0.0774 1.0084 0.072 Uiso 1 8 f calc R . .
C19 C 0.78781(19) 0.0876(5) 0.9644(2) 0.0584(12) Uani 1 8 f d . . .
H19 H 0.8285 0.1005 0.9689 0.070 Uiso 1 8 f calc R . .
C20 C 0.74392(18) 0.1761(4) 0.93337(17) 0.0466(10) Uani 1 8 f d . . .
C21 C 0.7589(2) 0.2885(5) 0.9080(2) 0.0630(13) Uani 1 8 f d . . .
H21 H 0.7991 0.3033 0.9110 0.076 Uiso 1 8 f calc R . .
C22 C 0.7167(2) 0.3727(5) 0.8800(2) 0.0634(13) Uani 1 8 f d . . .
H22 H 0.7278 0.4458 0.8642 0.076 Uiso 1 8 f calc R . .
C23 C 0.6541(2) 0.3527(4) 0.87363(18) 0.0489(11) Uani 1 8 f d . . .
C24 C 0.6084(2) 0.4400(5) 0.8457(2) 0.0670(14) Uani 1 8 f d . . .
H24 H 0.6182 0.5158 0.8308 0.080 Uiso 1 8 f calc R . .
C25 C 0.5501(2) 0.4146(4) 0.8403(2) 0.0707(15) Uani 1 8 f d . . .
H25 H 0.5195 0.4723 0.8215 0.085 Uiso 1 8 f calc R . .
C26 C 0.5363(2) 0.3001(4) 0.86334(18) 0.0537(11) Uani 1 8 f d . . .
H26 H 0.4960 0.2829 0.8589 0.064 Uiso 1 8 f calc R . .
C27 C 0.63710(17) 0.2426(3) 0.89692(16) 0.0368(9) Uani 1 8 f d . . .
C28 C 0.68291(16) 0.1523(3) 0.92791(16) 0.0364(9) Uani 1 8 f d . . .

loop_
_atom_site_aniso_label
_atom_site_aniso_U_11
_atom_site_aniso_U_22
_atom_site_aniso_U_33
_atom_site_aniso_U_23
_atom_site_aniso_U_13
_atom_site_aniso_U_12
Nd1 0.02636(10) 0.02479(10) 0.03062(11) -0.00171(9) 0.01328(8) -0.00398(8)
O1 0.0293(14) 0.0420(16) 0.0419(16) 0.0095(11) 0.0100(12) 0.0011(11)
O2 0.0326(14) 0.0419(15) 0.0380(15) 0.0065(12) 0.0135(12) 0.0033(11)
O3 0.103(3) 0.104(3) 0.042(2) 0.0031(17) 0.0324(19) 0.026(2)
O4 0.0291(14) 0.0293(14) 0.0442(16) -0.0017(11) 0.0125(12) -0.0086(10)
O5 0.0408(15) 0.0324(14) 0.0473(16) -0.0098(11) 0.0235(13) -0.0139(11)
O6 0.0528(17) 0.0242(13) 0.0444(16) 0.0040(11) 0.0187(13) -0.0026(11)
O7 0.081(2) 0.0423(17) 0.0423(17) -0.0019(13) 0.0280(16) 0.0018(16)
O8 0.067(2) 0.0378(16) 0.0521(19) 0.0025(13) 0.0290(16) 0.0048(13)
O9 0.209(5) 0.064(2) 0.093(3) -0.017(2) 0.096(3) 0.027(3)
N1 0.085(3) 0.041(2) 0.063(3) -0.014(2) 0.048(2) -0.009(2)
N2 0.0310(17) 0.040(2) 0.0429(19) -0.0013(14) 0.0173(15) -0.0023(14)
N3 0.0370(19) 0.0361(19) 0.0418(19) 0.0037(14) 0.0187(16) -0.0038(14)
C1 0.032(2) 0.025(2) 0.041(2) 0.0015(16) 0.0091(18) 0.0019(15)
C2 0.041(2) 0.040(2) 0.038(2) 0.0089(17) 0.0054(19) -0.0078(17)
C3 0.028(2) 0.066(3) 0.069(3) 0.024(2) -0.001(2) 0.000(2)
C4 0.041(3) 0.141(6) 0.132(6) 0.047(5) 0.007(4) 0.018(3)
C5 0.063(5) 0.209(8) 0.072(5) 0.043(5) -0.009(4) -0.002(5)
C6 0.076(4) 0.167(7) 0.056(4) 0.040(4) 0.002(3) -0.002(4)
C7 0.058(3) 0.070(3) 0.054(3) 0.009(2) 0.008(3) -0.004(2)
C8 0.165(7) 0.179(7) 0.059(4) -0.004(4) 0.055(4) 0.025(6)
C9 0.0272(19) 0.0240(19) 0.031(2) 0.0025(14) 0.0087(16) -0.0027(14)
C10 0.0274(19) 0.031(2) 0.034(2) -0.0021(15) 0.0105(16) -0.0041(15)
C11 0.045(2) 0.045(3) 0.041(2) 0.0004(18) 0.014(2) -0.0062(18)
C12 0.067(3) 0.076(4) 0.032(2) -0.003(2) 0.012(2) -0.007(3)
C13 0.076(4) 0.070(3) 0.044(3) -0.028(2) 0.018(2) -0.016(3)
C14 0.055(3) 0.039(2) 0.056(3) -0.017(2) 0.021(2) -0.0072(19)
C15 0.029(2) 0.030(2) 0.040(2) -0.0054(16) 0.0134(17) -0.0008(15)
C16 0.064(3) 0.028(2) 0.073(3) 0.012(2) 0.023(2) 0.001(2)
C17 0.039(2) 0.061(3) 0.061(3) 0.005(2) 0.023(2) 0.003(2)
C18 0.037(2) 0.074(3) 0.069(3) -0.001(3) 0.018(2) 0.012(2)
C19 0.034(2) 0.080(4) 0.068(3) -0.017(3) 0.026(2) -0.011(2)
C20 0.040(2) 0.058(3) 0.048(3) -0.014(2) 0.022(2) -0.017(2)
C21 0.049(3) 0.079(4) 0.072(3) -0.018(3) 0.036(3) -0.032(3)
C22 0.074(4) 0.061(3) 0.066(3) -0.007(2) 0.038(3) -0.033(3)
C23 0.060(3) 0.042(3) 0.052(3) -0.001(2) 0.028(2) -0.015(2)
C24 0.088(4) 0.053(3) 0.073(3) 0.013(2) 0.043(3) -0.014(3)
C25 0.083(4) 0.056(3) 0.083(4) 0.034(3) 0.041(3) 0.014(3)
C26 0.053(3) 0.049(3) 0.067(3) 0.019(2) 0.031(2) 0.004(2)
C27 0.044(2) 0.035(2) 0.038(2) -0.0067(17) 0.0237(19) -0.0119(18)
C28 0.037(2) 0.041(2) 0.037(2) -0.0114(17) 0.0201(18) -0.0149(17)

loop_
_atom_type_symbol
_atom_type_description
_atom_type_scat_dispersion_real
_atom_type_scat_dispersion_imag
_atom_type_scat_source
C C 0.0033 0.0016 'International Tables Vol C Tables 4.2.6.8 and 6.1.1.4'
H H 0.0000 0.0000 'International Tables Vol C Tables 4.2.6.8 and 6.1.1.4'
N N 0.0061 0.0033 'International Tables Vol C Tables 4.2.6.8 and 6.1.1.4'
O O 0.0106 0.0060 'International Tables Vol C Tables 4.2.6.8 and 6.1.1.4'
Nd Nd -0.1943 3.0179 'International Tables Vol C Tables 4.2.6.8 and 6.1.1.4'

loop_
_geom_angle_atom_site_label_1
_geom_angle_atom_site_label_2
_geom_angle_atom_site_label_3
_geom_angle
_geom_angle_site_symmetry_1
_geom_angle_site_symmetry_3
_geom_angle_publ_flag
O4 Nd1 O1 71.95(8) 5_657 . ?
O4 Nd1 O2 80.15(8) 5_657 5_657 ?
O1 Nd1 O2 135.64(8) . 5_657 ?
O4 Nd1 O5 126.22(8) 5_657 . ?
O1 Nd1 O5 90.39(8) . . ?
O2 Nd1 O5 78.94(8) 5_657 . ?
O4 Nd1 O7 90.55(9) 5_657 . ?
O1 Nd1 O7 89.82(9) . . ?
O2 Nd1 O7 124.81(9) 5_657 . ?
O5 Nd1 O7 141.10(9) . . ?
O4 Nd1 O8 76.79(8) 5_657 . ?
O1 Nd1 O8 128.30(9) . . ?
O2 Nd1 O8 74.91(9) 5_657 . ?
O5 Nd1 O8 141.14(9) . . ?
O7 Nd1 O8 50.12(9) . . ?
O4 Nd1 N2 144.85(9) 5_657 . ?
O1 Nd1 N2 140.10(9) . . ?
O2 Nd1 N2 79.37(9) 5_657 . ?
O5 Nd1 N2 76.88(9) . . ?
O7 Nd1 N2 78.30(10) . . ?
O8 Nd1 N2 70.47(9) . . ?
O4 Nd1 N3 146.09(9) 5_657 . ?
O1 Nd1 N3 77.92(9) . . ?
O2 Nd1 N3 133.49(9) 5_657 . ?
O5 Nd1 N3 68.11(9) . . ?
O7 Nd1 N3 73.93(9) . . ?
O8 Nd1 N3 111.95(9) . . ?
N2 Nd1 N3 62.21(9) . . ?
O4 Nd1 O4 76.61(8) 5_657 . ?
O1 Nd1 O4 71.29(7) . . ?
O2 Nd1 O4 69.11(8) 5_657 . ?
O5 Nd1 O4 49.66(7) . . ?
O7 Nd1 O4 159.61(9) . . ?
O8 Nd1 O4 138.12(8) . . ?
N2 Nd1 O4 121.13(8) . . ?
N3 Nd1 O4 108.22(8) . . ?
O4 Nd1 N1 84.28(9) 5_657 . ?
O1 Nd1 N1 110.78(10) . . ?
O2 Nd1 N1 99.66(10) 5_657 . ?
O5 Nd1 N1 147.94(9) . . ?
O7 Nd1 N1 25.18(9) . . ?
O8 Nd1 N1 24.99(9) . . ?
N2 Nd1 N1 71.45(10) . . ?
N3 Nd1 N1 92.31(10) . . ?
O4 Nd1 N1 159.13(9) . . ?
O4 Nd1 C9 101.83(9) 5_657 . ?
O1 Nd1 C9 80.85(9) . . ?
O2 Nd1 C9 71.83(9) 5_657 . ?
O5 Nd1 C9 24.39(8) . . ?
O7 Nd1 C9 161.23(9) . . ?
O8 Nd1 C9 146.39(9) . . ?
N2 Nd1 C9 98.48(9) . . ?
N3 Nd1 C9 88.14(9) . . ?
O4 Nd1 C9 25.29(8) . . ?
N1 Nd1 C9 168.20(10) . . ?
O4 Nd1 Nd1 41.30(6) 5_657 5_657 ?
O1 Nd1 Nd1 66.31(6) . 5_657 ?
O2 Nd1 Nd1 69.90(6) 5_657 5_657 ?
O5 Nd1 Nd1 84.95(6) . 5_657 ?
O7 Nd1 Nd1 129.91(7) . 5_657 ?
O8 Nd1 Nd1 111.67(6) . 5_657 ?
N2 Nd1 Nd1 146.78(7) . 5_657 ?
N3 Nd1 Nd1 134.85(6) . 5_657 ?
O4 Nd1 Nd1 35.31(5) . 5_657 ?
N1 Nd1 Nd1 125.07(7) . 5_657 ?
C9 Nd1 Nd1 60.56(6) . 5_657 ?
C1 O1 Nd1 139.0(2) . . ?
C1 O2 Nd1 134.4(2) . 5_657 ?
C7 O3 C8 119.9(4) . . ?
C9 O4 Nd1 167.3(2) . 5_657 ?
C9 O4 Nd1 88.7(2) . . ?
Nd1 O4 Nd1 103.40(8) 5_657 . ?
C9 O5 Nd1 100.98(19) . . ?
C15 O6 C16 118.4(3) . . ?
N1 O7 Nd1 97.8(2) . . ?
N1 O8 Nd1 94.5(2) . . ?
O9 N1 O8 121.6(4) . . ?
O9 N1 O7 121.2(4) . . ?
O8 N1 O7 117.2(3) . . ?
O9 N1 Nd1 173.9(3) . . ?
O8 N1 Nd1 60.46(18) . . ?
O7 N1 Nd1 57.00(17) . . ?
C17 N2 C28 117.9(3) . . ?
C17 N2 Nd1 120.8(3) . . ?
C28 N2 Nd1 120.8(2) . . ?
C26 N3 C27 117.7(3) . . ?
C26 N3 Nd1 122.2(3) . . ?
C27 N3 Nd1 119.0(2) . . ?
O2 C1 O1 124.8(3) . . ?
O2 C1 C2 116.2(3) . . ?
O1 C1 C2 118.9(3) . . ?
C7 C2 C3 119.5(4) . . ?
C7 C2 C1 122.4(4) . . ?
C3 C2 C1 118.1(4) . . ?
C4 C3 C2 119.8(5) . . ?
C4 C3 H3 120.1 . . ?
C2 C3 H3 120.1 . . ?
C3 C4 C5 118.0(6) . . ?
C3 C4 H4 121.0 . . ?
C5 C4 H4 121.0 . . ?
C6 C5 C4 124.0(6) . . ?
C6 C5 H5 118.0 . . ?
C4 C5 H5 118.0 . . ?
C5 C6 C7 117.9(6) . . ?
C5 C6 H6 121.1 . . ?
C7 C6 H6 121.1 . . ?
O3 C7 C2 117.1(4) . . ?
O3 C7 C6 122.1(5) . . ?
C2 C7 C6 120.8(5) . . ?
O3 C8 H8A 109.5 . . ?
O3 C8 H8B 109.5 . . ?
H8A C8 H8B 109.5 . . ?
O3 C8 H8C 109.5 . . ?
H8A C8 H8C 109.5 . . ?
H8B C8 H8C 109.5 . . ?
O5 C9 O4 120.6(3) . . ?
O5 C9 C10 119.7(3) . . ?
O4 C9 C10 119.6(3) . . ?
O5 C9 Nd1 54.63(16) . . ?
O4 C9 Nd1 66.03(18) . . ?
C10 C9 Nd1 172.4(2) . . ?
C11 C10 C15 119.9(3) . . ?
C11 C10 C9 119.3(3) . . ?
C15 C10 C9 120.8(3) . . ?
C10 C11 C12 120.1(4) . . ?
C10 C11 H11 119.9 . . ?
C12 C11 H11 119.9 . . ?
C13 C12 C11 119.1(4) . . ?
C13 C12 H12 120.4 . . ?
C11 C12 H12 120.4 . . ?
C12 C13 C14 121.9(4) . . ?
C12 C13 H13 119.1 . . ?
C14 C13 H13 119.1 . . ?
C13 C14 C15 119.7(4) . . ?
C13 C14 H14 120.1 . . ?
C15 C14 H14 120.1 . . ?
O6 C15 C14 124.6(3) . . ?
O6 C15 C10 116.2(3) . . ?
C14 C15 C10 119.1(4) . . ?
O6 C16 H16A 109.5 . . ?
O6 C16 H16B 109.5 . . ?
H16A C16 H16B 109.5 . . ?
O6 C16 H16C 109.5 . . ?
H16A C16 H16C 109.5 . . ?
H16B C16 H16C 109.5 . . ?
N2 C17 C18 123.5(4) . . ?
N2 C17 H17 118.2 . . ?
C18 C17 H17 118.2 . . ?
C19 C18 C17 119.1(4) . . ?
C19 C18 H18 120.5 . . ?
C17 C18 H18 120.5 . . ?
C18 C19 C20 119.2(4) . . ?
C18 C19 H19 120.4 . . ?
C20 C19 H19 120.4 . . ?
C19 C20 C28 118.1(4) . . ?
C19 C20 C21 122.4(4) . . ?
C28 C20 C21 119.5(4) . . ?
C22 C21 C20 121.3(4) . . ?
C22 C21 H21 119.4 . . ?
C20 C21 H21 119.4 . . ?
C21 C22 C23 121.1(4) . . ?
C21 C22 H22 119.4 . . ?
C23 C22 H22 119.4 . . ?
C27 C23 C24 117.4(4) . . ?
C27 C23 C22 119.6(4) . . ?
C24 C23 C22 123.0(4) . . ?
C25 C24 C23 120.2(4) . . ?
C25 C24 H24 119.9 . . ?
C23 C24 H24 119.9 . . ?
C24 C25 C26 119.1(4) . . ?
C24 C25 H25 120.4 . . ?
C26 C25 H25 120.4 . . ?
N3 C26 C25 123.0(4) . . ?
N3 C26 H26 118.5 . . ?
C25 C26 H26 118.5 . . ?
N3 C27 C23 122.6(4) . . ?
N3 C27 C28 118.1(3) . . ?
C23 C27 C28 119.3(4) . . ?
N2 C28 C20 122.2(4) . . ?
N2 C28 C27 118.6(3) . . ?
C20 C28 C27 119.2(3) . . ?

loop_
_geom_bond_atom_site_label_1
_geom_bond_atom_site_label_2
_geom_bond_distance
_geom_bond_site_symmetry_2
_geom_bond_publ_flag
Nd1 O4 2.375(2) 5_657 ?
Nd1 O1 2.390(2) . ?
Nd1 O2 2.411(2) 5_657 ?
Nd1 O5 2.464(2) . ?
Nd1 O7 2.504(3) . ?
Nd1 O8 2.582(3) . ?
Nd1 N2 2.626(3) . ?
Nd1 N3 2.661(3) . ?
Nd1 O4 2.712(2) . ?
Nd1 N1 2.958(3) . ?
Nd1 C9 2.967(3) . ?
Nd1 Nd1 3.9974(5) 5_657 ?
O1 C1 1.259(4) . ?
O2 C1 1.256(4) . ?
O2 Nd1 2.411(2) 5_657 ?
O3 C7 1.338(6) . ?
O3 C8 1.423(6) . ?
O4 C9 1.268(4) . ?
O4 Nd1 2.375(2) 5_657 ?
O5 C9 1.248(4) . ?
O6 C15 1.351(4) . ?
O6 C16 1.427(4) . ?
O7 N1 1.271(4) . ?
O8 N1 1.254(4) . ?
O9 N1 1.209(4) . ?
N2 C17 1.322(5) . ?
N2 C28 1.353(4) . ?
N3 C26 1.317(5) . ?
N3 C27 1.371(4) . ?
C1 C2 1.499(5) . ?
C2 C7 1.373(6) . ?
C2 C3 1.431(6) . ?
C3 C4 1.371(6) . ?
C3 H3 0.9300 . ?
C4 C5 1.391(8) . ?
C4 H4 0.9300 . ?
C5 C6 1.355(8) . ?
C5 H5 0.9300 . ?
C6 C7 1.400(6) . ?
C6 H6 0.9300 . ?
C8 H8A 0.9600 . ?
C8 H8B 0.9600 . ?
C8 H8C 0.9600 . ?
C9 C10 1.492(5) . ?
C10 C11 1.384(5) . ?
C10 C15 1.400(5) . ?
C11 C12 1.397(5) . ?
C11 H11 0.9300 . ?
C12 C13 1.359(6) . ?
C12 H12 0.9300 . ?
C13 C14 1.376(6) . ?
C13 H13 0.9300 . ?
C14 C15 1.388(5) . ?
C14 H14 0.9300 . ?
C16 H16A 0.9600 . ?
C16 H16B 0.9600 . ?
C16 H16C 0.9600 . ?
C17 C18 1.400(6) . ?
C17 H17 0.9300 . ?
C18 C19 1.359(6) . ?
C18 H18 0.9300 . ?
C19 C20 1.400(6) . ?
C19 H19 0.9300 . ?
C20 C28 1.409(5) . ?
C20 C21 1.423(6) . ?
C21 C22 1.327(6) . ?
C21 H21 0.9300 . ?
C22 C23 1.434(6) . ?
C22 H22 0.9300 . ?
C23 C27 1.395(5) . ?
C23 C24 1.395(6) . ?
C24 C25 1.351(6) . ?
C24 H24 0.9300 . ?
C25 C26 1.402(6) . ?
C25 H25 0.9300 . ?
C26 H26 0.9300 . ?
C27 C28 1.437(5) . ?

loop_
_geom_torsion_atom_site_label_1
_geom_torsion_atom_site_label_2
_geom_torsion_atom_site_label_3
_geom_torsion_atom_site_label_4
_geom_torsion
_geom_torsion_site_symmetry_1
_geom_torsion_site_symmetry_2
_geom_torsion_site_symmetry_3
_geom_torsion_site_symmetry_4
_geom_torsion_publ_flag
O4 Nd1 O1 C1 18.6(3) 5_657 . . . ?
O2 Nd1 O1 C1 -35.2(4) 5_657 . . . ?
O5 Nd1 O1 C1 -109.6(4) . . . . ?
O7 Nd1 O1 C1 109.3(4) . . . . ?
O8 Nd1 O1 C1 74.3(4) . . . . ?
N2 Nd1 O1 C1 -179.4(3) . . . . ?
N3 Nd1 O1 C1 -177.1(4) . . . . ?
O4 Nd1 O1 C1 -62.9(3) . . . . ?
N1 Nd1 O1 C1 95.0(4) . . . . ?
C9 Nd1 O1 C1 -87.1(4) . . . . ?
Nd1 Nd1 O1 C1 -25.3(3) 5_657 . . . ?
O4 Nd1 O4 C9 175.9(2) 5_657 . . . ?
O1 Nd1 O4 C9 -108.9(2) . . . . ?
O2 Nd1 O4 C9 91.51(19) 5_657 . . . ?
O5 Nd1 O4 C9 -1.62(18) . . . . ?
O7 Nd1 O4 C9 -131.9(3) . . . . ?
O8 Nd1 O4 C9 124.0(2) . . . . ?
N2 Nd1 O4 C9 29.0(2) . . . . ?
N3 Nd1 O4 C9 -39.0(2) . . . . ?
N1 Nd1 O4 C9 151.7(3) . . . . ?
Nd1 Nd1 O4 C9 175.9(2) 5_657 . . . ?
O4 Nd1 O4 Nd1 0.001(1) 5_657 . . 5_657 ?
O1 Nd1 O4 Nd1 75.19(9) . . . 5_657 ?
O2 Nd1 O4 Nd1 -84.41(9) 5_657 . . 5_657 ?
O5 Nd1 O4 Nd1 -177.54(13) . . . 5_657 ?
O7 Nd1 O4 Nd1 52.2(3) . . . 5_657 ?
O8 Nd1 O4 Nd1 -51.87(14) . . . 5_657 ?
N2 Nd1 O4 Nd1 -146.94(9) . . . 5_657 ?
N3 Nd1 O4 Nd1 145.06(9) . . . 5_657 ?
N1 Nd1 O4 Nd1 -24.2(3) . . . 5_657 ?
C9 Nd1 O4 Nd1 -175.9(2) . . . 5_657 ?
O4 Nd1 O5 C9 -1.3(2) 5_657 . . . ?
O1 Nd1 O5 C9 66.4(2) . . . . ?
O2 Nd1 O5 C9 -70.2(2) 5_657 . . . ?
O7 Nd1 O5 C9 156.6(2) . . . . ?
O8 Nd1 O5 C9 -118.5(2) . . . . ?
N2 Nd1 O5 C9 -151.7(2) . . . . ?
N3 Nd1 O5 C9 143.2(2) . . . . ?
O4 Nd1 O5 C9 1.68(19) . . . . ?
N1 Nd1 O5 C9 -160.8(2) . . . . ?
Nd1 Nd1 O5 C9 0.3(2) 5_657 . . . ?
O4 Nd1 O7 N1 -75.2(2) 5_657 . . . ?
O1 Nd1 O7 N1 -147.2(2) . . . . ?
O2 Nd1 O7 N1 3.1(3) 5_657 . . . ?
O5 Nd1 O7 N1 122.4(2) . . . . ?
O8 Nd1 O7 N1 -3.1(2) . . . . ?
N2 Nd1 O7 N1 71.2(2) . . . . ?
N3 Nd1 O7 N1 135.3(2) . . . . ?
O4 Nd1 O7 N1 -125.5(3) . . . . ?
C9 Nd1 O7 N1 153.0(3) . . . . ?
Nd1 Nd1 O7 N1 -89.0(2) 5_657 . . . ?
O4 Nd1 O8 N1 105.1(2) 5_657 . . . ?
O1 Nd1 O8 N1 51.4(3) . . . . ?
O2 Nd1 O8 N1 -171.7(2) 5_657 . . . ?
O5 Nd1 O8 N1 -122.3(2) . . . . ?
O7 Nd1 O8 N1 3.1(2) . . . . ?
N2 Nd1 O8 N1 -87.8(2) . . . . ?
N3 Nd1 O8 N1 -40.4(2) . . . . ?
O4 Nd1 O8 N1 156.9(2) . . . . ?
C9 Nd1 O8 N1 -163.3(2) . . . . ?
Nd1 Nd1 O8 N1 127.7(2) 5_657 . . . ?
Nd1 O8 N1 O9 173.4(4) . . . . ?
Nd1 O8 N1 O7 -5.2(4) . . . . ?
Nd1 O7 N1 O9 -173.2(4) . . . . ?
Nd1 O7 N1 O8 5.4(4) . . . . ?
O4 Nd1 N1 O9 178(100) 5_657 . . . ?
O1 Nd1 N1 O9 110(4) . . . . ?
O2 Nd1 N1 O9 -103(4) 5_657 . . . ?
O5 Nd1 N1 O9 -19(4) . . . . ?
O7 Nd1 N1 O9 74(4) . . . . ?
O8 Nd1 N1 O9 -111(4) . . . . ?
N2 Nd1 N1 O9 -28(4) . . . . ?
N3 Nd1 N1 O9 32(4) . . . . ?
O4 Nd1 N1 O9 -158(3) . . . . ?
C9 Nd1 N1 O9 -60(4) . . . . ?
Nd1 Nd1 N1 O9 -175(4) 5_657 . . . ?
O4 Nd1 N1 O8 -70.8(2) 5_657 . . . ?
O1 Nd1 N1 O8 -139.0(2) . . . . ?
O2 Nd1 N1 O8 8.1(2) 5_657 . . . ?
O5 Nd1 N1 O8 92.7(3) . . . . ?
O7 Nd1 N1 O8 -174.4(4) . . . . ?
N2 Nd1 N1 O8 83.4(2) . . . . ?
N3 Nd1 N1 O8 143.0(2) . . . . ?
O4 Nd1 N1 O8 -47.2(4) . . . . ?
C9 Nd1 N1 O8 51.0(6) . . . . ?
Nd1 Nd1 N1 O8 -64.0(2) 5_657 . . . ?
O4 Nd1 N1 O7 103.6(2) 5_657 . . . ?
O1 Nd1 N1 O7 35.4(2) . . . . ?
O2 Nd1 N1 O7 -177.4(2) 5_657 . . . ?
O5 Nd1 N1 O7 -92.9(3) . . . . ?
O8 Nd1 N1 O7 174.4(4) . . . . ?
N2 Nd1 N1 O7 -102.2(2) . . . . ?
N3 Nd1 N1 O7 -42.5(2) . . . . ?
O4 Nd1 N1 O7 127.3(3) . . . . ?
C9 Nd1 N1 O7 -134.5(5) . . . . ?
Nd1 Nd1 N1 O7 110.4(2) 5_657 . . . ?
O4 Nd1 N2 C17 -27.7(4) 5_657 . . . ?
O1 Nd1 N2 C17 -177.0(3) . . . . ?
O2 Nd1 N2 C17 27.6(3) 5_657 . . . ?
O5 Nd1 N2 C17 108.6(3) . . . . ?
O7 Nd1 N2 C17 -101.6(3) . . . . ?
O8 Nd1 N2 C17 -50.0(3) . . . . ?
N3 Nd1 N2 C17 -179.5(3) . . . . ?
O4 Nd1 N2 C17 85.1(3) . . . . ?
N1 Nd1 N2 C17 -76.5(3) . . . . ?
C9 Nd1 N2 C17 97.2(3) . . . . ?
Nd1 Nd1 N2 C17 50.0(3) 5_657 . . . ?
O4 Nd1 N2 C28 160.2(2) 5_657 . . . ?
O1 Nd1 N2 C28 10.9(3) . . . . ?
O2 Nd1 N2 C28 -144.5(3) 5_657 . . . ?
O5 Nd1 N2 C28 -63.5(3) . . . . ?
O7 Nd1 N2 C28 86.3(3) . . . . ?
O8 Nd1 N2 C28 137.9(3) . . . . ?
N3 Nd1 N2 C28 8.4(2) . . . . ?
O4 Nd1 N2 C28 -87.0(3) . . . . ?
N1 Nd1 N2 C28 111.4(3) . . . . ?
C9 Nd1 N2 C28 -74.9(3) . . . . ?
Nd1 Nd1 N2 C28 -122.1(2) 5_657 . . . ?
O4 Nd1 N3 C26 31.8(4) 5_657 . . . ?
O1 Nd1 N3 C26 4.2(3) . . . . ?
O2 Nd1 N3 C26 -139.4(3) 5_657 . . . ?
O5 Nd1 N3 C26 -91.2(3) . . . . ?
O7 Nd1 N3 C26 97.5(3) . . . . ?
O8 Nd1 N3 C26 130.8(3) . . . . ?
N2 Nd1 N3 C26 -177.5(3) . . . . ?
O4 Nd1 N3 C26 -61.3(3) . . . . ?
N1 Nd1 N3 C26 114.9(3) . . . . ?
C9 Nd1 N3 C26 -76.9(3) . . . . ?
Nd1 Nd1 N3 C26 -33.4(3) 5_657 . . . ?
O4 Nd1 N3 C27 -160.4(2) 5_657 . . . ?
O1 Nd1 N3 C27 172.1(3) . . . . ?
O2 Nd1 N3 C27 28.5(3) 5_657 . . . ?
O5 Nd1 N3 C27 76.7(3) . . . . ?
O7 Nd1 N3 C27 -94.6(3) . . . . ?
O8 Nd1 N3 C27 -61.3(3) . . . . ?
N2 Nd1 N3 C27 -9.6(2) . . . . ?
O4 Nd1 N3 C27 106.6(2) . . . . ?
N1 Nd1 N3 C27 -77.2(3) . . . . ?
C9 Nd1 N3 C27 91.0(3) . . . . ?
Nd1 Nd1 N3 C27 134.5(2) 5_657 . . . ?
Nd1 O2 C1 O1 -15.5(5) 5_657 . . . ?
Nd1 O2 C1 C2 167.8(2) 5_657 . . . ?
Nd1 O1 C1 O2 35.3(6) . . . . ?
Nd1 O1 C1 C2 -148.2(3) . . . . ?
O2 C1 C2 C7 -151.7(4) . . . . ?
O1 C1 C2 C7 31.4(5) . . . . ?
O2 C1 C2 C3 30.7(5) . . . . ?
O1 C1 C2 C3 -146.1(4) . . . . ?
C7 C2 C3 C4 -2.1(7) . . . . ?
C1 C2 C3 C4 175.5(4) . . . . ?
C2 C3 C4 C5 2.3(8) . . . . ?
C3 C4 C5 C6 -1.6(11) . . . . ?
C4 C5 C6 C7 0.7(12) . . . . ?
C8 O3 C7 C2 177.2(5) . . . . ?
C8 O3 C7 C6 -0.9(8) . . . . ?
C3 C2 C7 O3 -176.9(4) . . . . ?
C1 C2 C7 O3 5.6(6) . . . . ?
C3 C2 C7 C6 1.2(7) . . . . ?
C1 C2 C7 C6 -176.4(4) . . . . ?
C5 C6 C7 O3 177.5(6) . . . . ?
C5 C6 C7 C2 -0.4(9) . . . . ?
Nd1 O5 C9 O4 -3.2(4) . . . . ?
Nd1 O5 C9 C10 173.9(3) . . . . ?
Nd1 O4 C9 O5 164.5(8) 5_657 . . . ?
Nd1 O4 C9 O5 2.8(3) . . . . ?
Nd1 O4 C9 C10 -12.6(12) 5_657 . . . ?
Nd1 O4 C9 C10 -174.3(3) . . . . ?
Nd1 O4 C9 Nd1 161.7(10) 5_657 . . . ?
O4 Nd1 C9 O5 178.9(2) 5_657 . . . ?
O1 Nd1 C9 O5 -111.8(2) . . . . ?
O2 Nd1 C9 O5 103.6(2) 5_657 . . . ?
O7 Nd1 C9 O5 -50.8(4) . . . . ?
O8 Nd1 C9 O5 95.1(2) . . . . ?
N2 Nd1 C9 O5 27.8(2) . . . . ?
N3 Nd1 C9 O5 -33.8(2) . . . . ?
O4 Nd1 C9 O5 -177.0(3) . . . . ?
N1 Nd1 C9 O5 58.6(5) . . . . ?
Nd1 Nd1 C9 O5 -179.7(2) 5_657 . . . ?
O4 Nd1 C9 O4 -4.1(2) 5_657 . . . ?
O1 Nd1 C9 O4 65.18(18) . . . . ?
O2 Nd1 C9 O4 -79.42(19) 5_657 . . . ?
O5 Nd1 C9 O4 177.0(3) . . . . ?
O7 Nd1 C9 O4 126.2(3) . . . . ?
O8 Nd1 C9 O4 -87.9(2) . . . . ?
N2 Nd1 C9 O4 -155.21(19) . . . . ?
N3 Nd1 C9 O4 143.24(19) . . . . ?
N1 Nd1 C9 O4 -124.4(5) . . . . ?
Nd1 Nd1 C9 O4 -2.71(15) 5_657 . . . ?
O4 Nd1 C9 C10 135.1(17) 5_657 . . . ?
O1 Nd1 C9 C10 -155.6(17) . . . . ?
O2 Nd1 C9 C10 59.8(17) 5_657 . . . ?
O5 Nd1 C9 C10 -43.8(17) . . . . ?
O7 Nd1 C9 C10 -94.6(17) . . . . ?
O8 Nd1 C9 C10 51.3(18) . . . . ?
N2 Nd1 C9 C10 -16.0(17) . . . . ?
N3 Nd1 C9 C10 -77.6(17) . . . . ?
O4 Nd1 C9 C10 139.2(18) . . . . ?
N1 Nd1 C9 C10 15(2) . . . . ?
Nd1 Nd1 C9 C10 136.5(17) 5_657 . . . ?
O5 C9 C10 C11 -133.4(4) . . . . ?
O4 C9 C10 C11 43.7(5) . . . . ?
Nd1 C9 C10 C11 -92.9(17) . . . . ?
O5 C9 C10 C15 44.1(5) . . . . ?
O4 C9 C10 C15 -138.7(3) . . . . ?
Nd1 C9 C10 C15 84.7(18) . . . . ?
C15 C10 C11 C12 -2.9(6) . . . . ?
C9 C10 C11 C12 174.7(4) . . . . ?
C10 C11 C12 C13 -0.1(7) . . . . ?
C11 C12 C13 C14 2.4(7) . . . . ?
C12 C13 C14 C15 -1.7(7) . . . . ?
C16 O6 C15 C14 -7.0(5) . . . . ?
C16 O6 C15 C10 172.2(3) . . . . ?
C13 C14 C15 O6 177.9(4) . . . . ?
C13 C14 C15 C10 -1.3(6) . . . . ?
C11 C10 C15 O6 -175.7(3) . . . . ?
C9 C10 C15 O6 6.8(5) . . . . ?
C11 C10 C15 C14 3.6(5) . . . . ?
C9 C10 C15 C14 -174.0(3) . . . . ?
C28 N2 C17 C18 0.1(6) . . . . ?
Nd1 N2 C17 C18 -172.2(3) . . . . ?
N2 C17 C18 C19 0.3(7) . . . . ?
C17 C18 C19 C20 -0.4(7) . . . . ?
C18 C19 C20 C28 0.1(6) . . . . ?
C18 C19 C20 C21 179.6(4) . . . . ?
C19 C20 C21 C22 -178.3(4) . . . . ?
C28 C20 C21 C22 1.1(7) . . . . ?
C20 C21 C22 C23 -0.8(7) . . . . ?
C21 C22 C23 C27 -0.4(7) . . . . ?
C21 C22 C23 C24 178.5(5) . . . . ?
C27 C23 C24 C25 -2.2(7) . . . . ?
C22 C23 C24 C25 178.9(5) . . . . ?
C23 C24 C25 C26 0.4(8) . . . . ?
C27 N3 C26 C25 -0.3(6) . . . . ?
Nd1 N3 C26 C25 167.8(3) . . . . ?
C24 C25 C26 N3 0.9(8) . . . . ?
C26 N3 C27 C23 -1.7(5) . . . . ?
Nd1 N3 C27 C23 -170.1(3) . . . . ?
C26 N3 C27 C28 179.0(3) . . . . ?
Nd1 N3 C27 C28 10.5(4) . . . . ?
C24 C23 C27 N3 2.9(6) . . . . ?
C22 C23 C27 N3 -178.1(4) . . . . ?
C24 C23 C27 C28 -177.8(4) . . . . ?
C22 C23 C27 C28 1.2(6) . . . . ?
C17 N2 C28 C20 -0.4(5) . . . . ?
Nd1 N2 C28 C20 172.0(3) . . . . ?
C17 N2 C28 C27 -179.3(3) . . . . ?
Nd1 N2 C28 C27 -6.9(4) . . . . ?
C19 C20 C28 N2 0.2(6) . . . . ?
C21 C20 C28 N2 -179.2(4) . . . . ?
C19 C20 C28 C27 179.2(4) . . . . ?
C21 C20 C28 C27 -0.3(5) . . . . ?
N3 C27 C28 N2 -2.5(5) . . . . ?
C23 C27 C28 N2 178.1(3) . . . . ?
N3 C27 C28 C20 178.5(3) . . . . ?
C23 C27 C28 C20 -0.9(5) . . . . ?
